data_2013368
loop_
_publ_author_name
'Thamotharan, S.'
'Parthasarathi, V.'
'Kumar, Subodh'
'Kumar, Vijay'
'Linden, Anthony'

_publ_section_title
;
 Hydrogen-bonded dimers of
 1,8,10-trihydroxy-10-(prop-2-enyl)anthracen-9(10<i>H</i>)-one:
 <i>S</i>(6), <i>R</i>^<b>1</b>_<b>2</b>(10) and
 <i>R</i>^<b>2</b>_<b>2</b>(14) motifs
;
_journal_issue 6
_journal_name_full 'Acta Crystallographica Section C'
_journal_page_first o335
_journal_page_last o337
_journal_paper_doi 10.1107/S0108270103009223
_journal_volume 59
_journal_year 2003
_chemical_formula_iupac 'C17 H14 O4'
_chemical_formula_moiety 'C17 H14 O4'
_chemical_formula_sum 'C17 H14 O4'
_chemical_formula_weight 282.28
_chemical_name_systematic
;
10-[1-(prop-2-enyl)]-1,8,10-trihydoxy-9(10H)-anthracenone
;
_space_group_IT_number 14
_symmetry_cell_setting monoclinic
_symmetry_space_group_name_Hall '-P 2ybc'
_symmetry_space_group_name_H-M 'P 1 21/c 1'
_atom_sites_solution_hydrogens mixed
_atom_sites_solution_primary direct
_atom_sites_solution_secondary difmap
_audit_creation_method SHELXL-97
_cell_angle_alpha 90.00
_cell_angle_beta 116.0327(9)
_cell_angle_gamma 90.00
_cell_formula_units_Z 4
_cell_length_a 9.02670(10)
_cell_length_b 20.0965(3)
_cell_length_c 8.05920(10)
_cell_measurement_reflns_used 3936
_cell_measurement_temperature 160(2)
_cell_measurement_theta_max 30.03
_cell_measurement_theta_min 2.0
_cell_volume 1313.65(3)
_computing_cell_refinement 'DENZO--SMN (Otwinowski & Minor, 1997)'
_computing_data_collection 'COLLECT (Nonius, 2000)'
_computing_data_reduction 'DENZO--SMN and SCALEPACK (Otwinowski & Minor, 1997)'
_computing_molecular_graphics 'ORTEP-3 for Windows (Farrugia, 1997)'
_computing_publication_material 'SHELXL97 and PLATON (Spek, 2003)'
_computing_structure_refinement 'SHELXL97 (Sheldrick, 1997)'
_computing_structure_solution 'SIR92 (Altomare et al., 1994)'
_diffrn_ambient_temperature 160(2)
_diffrn_detector_area_resol_mean 9
_diffrn_measured_fraction_theta_full 0.996
_diffrn_measured_fraction_theta_max 0.996
_diffrn_measurement_device_type 'Nonius KappaCCD diffractometer'
_diffrn_measurement_method '\f and \w scans with \k offsets'
_diffrn_radiation_monochromator 'horizontally mounted graphite crystal'
_diffrn_radiation_source 'Nonius FR591 sealed tube generator'
_diffrn_radiation_type 'Mo K\a'
_diffrn_radiation_wavelength 0.71073
_diffrn_reflns_av_R_equivalents 0.049
_diffrn_reflns_av_sigmaI/netI 0.0311
_diffrn_reflns_limit_h_max 11
_diffrn_reflns_limit_h_min -12
_diffrn_reflns_limit_k_max 0
_diffrn_reflns_limit_k_min -28
_diffrn_reflns_limit_l_max 11
_diffrn_reflns_limit_l_min 0
_diffrn_reflns_number 34734
_diffrn_reflns_theta_full 30.04
_diffrn_reflns_theta_max 30.04
_diffrn_reflns_theta_min 2.71
_diffrn_standards_decay_% 0
_diffrn_standards_number 0
_exptl_absorpt_coefficient_mu 0.102
_exptl_absorpt_correction_type none
_exptl_crystal_colour yellow
_exptl_crystal_density_diffrn 1.427
_exptl_crystal_density_method 'not measured'
_exptl_crystal_description tablet
_exptl_crystal_F_000 592
_exptl_crystal_size_max 0.30
_exptl_crystal_size_mid 0.25
_exptl_crystal_size_min 0.18
_refine_diff_density_max 0.327
_refine_diff_density_min -0.241
_refine_ls_extinction_method none
_refine_ls_goodness_of_fit_ref 1.051
_refine_ls_hydrogen_treatment mixed
_refine_ls_matrix_type full
_refine_ls_number_parameters 202
_refine_ls_number_reflns 3832
_refine_ls_number_restraints 0
_refine_ls_restrained_S_all 1.051
_refine_ls_R_factor_all 0.0650
_refine_ls_R_factor_gt 0.0470
_refine_ls_shift/su_max 0.000
_refine_ls_shift/su_mean 0.000
_refine_ls_structure_factor_coef Fsqd
_refine_ls_weighting_details 'calc w=1/[\s^2^(Fo^2^)+(0.0739P)^2^+0.264P] where P=(Fo^2^+2Fc^2^)/3'
_refine_ls_weighting_scheme calc
_refine_ls_wR_factor_gt 0.1225
_refine_ls_wR_factor_ref 0.1352
_reflns_number_gt 2963
_reflns_number_total 3832
_reflns_threshold_expression 'I > 2\s(I)'
_cod_data_source_file sk1634.cif
_cod_data_source_block I
_cod_depositor_comments
;
The following automatic conversions were performed:
'_symmetry_cell_setting' value 'Monoclinic' changed to 'monoclinic'
according to '/home/saulius/struct/CIF-dictionaries/cif_core.dic'
dictionary named 'cif_core.dic' version 2.4.1 from 2010-06-29.

Automatic conversion script
Id: cif_fix_enum 1527 2010-12-29 10:47:43Z saulius 

The following automatic conversions were performed:

'_symmetry_cell_setting' value 'Monoclinic' changed to 'monoclinic'
according to /home/saulius/struct/CIF-dictionaries/cif_core.dic
dictionary named 'cif_core.dic' version 2.4.1 from 2010-06-29.

Automatic conversion script
Id: cif_fix_values 1715 2011-07-08 13:25:40Z adriana 

The following automatic conversions were performed:

'_atom_sites_solution_hydrogens' value 'geom & difmap' was changed to
'mixed'.

Automatic conversion script
Id: cif_fix_values 6452 2018-10-05 10:23:21Z andrius 
;
_cod_original_sg_symbol_H-M 'P 21/c'
_cod_database_code 2013368
_cod_database_fobs_code 2013368

loop_
_symmetry_equiv_pos_as_xyz
'x, y, z'
'-x, y+1/2, -z+1/2'
'-x, -y, -z'
'x, -y-1/2, z-1/2'

loop_
_atom_site_label
_atom_site_fract_x
_atom_site_fract_y
_atom_site_fract_z
_atom_site_U_iso_or_equiv
_atom_site_adp_type
_atom_site_calc_flag
_atom_site_refinement_flags
_atom_site_occupancy
_atom_site_disorder_assembly
_atom_site_disorder_group
_atom_site_type_symbol
O1 0.51224(12) -0.09385(4) 0.28402(13) 0.0326(2) Uani d . 1 . . O
H1 0.437(2) -0.0691(10) 0.307(3) 0.058(5) Uiso d . 1 . . H
O8 0.15891(12) 0.10467(5) 0.28243(15) 0.0407(3) Uani d . 1 . . O
H8 0.216(3) 0.0607(12) 0.318(3) 0.083(7) Uiso d . 1 . . H
O9 0.35688(11) 0.00909(4) 0.31614(12) 0.0311(2) Uani d . 1 . . O
O15 0.70088(12) 0.16817(4) 0.06173(13) 0.0303(2) Uani d . 1 . . O
H15 0.631(2) 0.1530(9) -0.045(3) 0.053(5) Uiso d . 1 . . H
C1 0.60757(15) -0.04985(6) 0.24571(16) 0.0269(2) Uani d . 1 . . C
C2 0.73263(15) -0.07554(6) 0.20827(17) 0.0306(3) Uani d . 1 . . C
H2 0.7521 -0.1221 0.2147 0.037 Uiso calc R 1 . . H
C3 0.82826(15) -0.03304(6) 0.16180(17) 0.0308(3) Uani d . 1 . . C
H3 0.9123 -0.0509 0.1341 0.037 Uiso calc R 1 . . H
C4 0.80403(14) 0.03550(6) 0.15466(17) 0.0282(2) Uani d . 1 . . C
H4 0.8713 0.0640 0.1226 0.034 Uiso calc R 1 . . H
C5 0.45255(16) 0.22534(6) 0.13530(18) 0.0309(3) Uani d . 1 . . C
H5 0.5197 0.2546 0.1050 0.037 Uiso calc R 1 . . H
C6 0.30254(17) 0.24741(6) 0.12428(18) 0.0344(3) Uani d . 1 . . C
H6 0.2664 0.2913 0.0819 0.041 Uiso calc R 1 . . H
C7 0.20529(16) 0.20699(7) 0.17352(19) 0.0340(3) Uani d . 1 . . C
H7 0.1038 0.2231 0.1666 0.041 Uiso calc R 1 . . H
C8 0.25679(15) 0.14231(6) 0.23360(17) 0.0300(3) Uani d . 1 . . C
C9 0.44482(14) 0.04697(6) 0.27165(15) 0.0251(2) Uani d . 1 . . C
C10 0.66851(14) 0.13730(6) 0.20255(16) 0.0252(2) Uani d . 1 . . C
C11 0.50429(14) 0.16046(6) 0.19067(16) 0.0253(2) Uani d . 1 . . C
C12 0.40543(14) 0.11781(6) 0.23839(16) 0.0251(2) Uani d . 1 . . C
C13 0.58036(13) 0.01977(5) 0.24000(15) 0.0241(2) Uani d . 1 . . C
C14 0.68139(13) 0.06203(6) 0.19455(15) 0.0241(2) Uani d . 1 . . C
C16 0.81159(15) 0.16202(6) 0.38569(17) 0.0285(3) Uani d . 1 . . C
H161 0.9170 0.1549 0.3781 0.034 Uiso calc R 1 . . H
H162 0.7987 0.2106 0.3960 0.034 Uiso calc R 1 . . H
C17 0.82346(14) 0.12965(6) 0.55763(17) 0.0297(3) Uani d . 1 . . C
H17 0.8254 0.0824 0.5625 0.036 Uiso calc R 1 . . H
C18 0.83142(17) 0.16214(7) 0.70299(19) 0.0380(3) Uani d . 1 . . C
H181 0.8298 0.2094 0.7028 0.046 Uiso calc R 1 . . H
H182 0.8388 0.1383 0.8082 0.046 Uiso calc R 1 . . H

loop_
_atom_site_aniso_label
_atom_site_aniso_U_11
_atom_site_aniso_U_22
_atom_site_aniso_U_33
_atom_site_aniso_U_12
_atom_site_aniso_U_13
_atom_site_aniso_U_23
O1 0.0396(5) 0.0233(4) 0.0360(5) -0.0038(4) 0.0177(4) 0.0021(4)
O8 0.0308(5) 0.0431(6) 0.0546(6) -0.0001(4) 0.0246(5) 0.0032(5)
O9 0.0319(4) 0.0297(5) 0.0349(5) -0.0049(3) 0.0177(4) 0.0016(4)
O15 0.0354(5) 0.0280(4) 0.0308(5) -0.0047(3) 0.0176(4) 0.0016(3)
C1 0.0315(6) 0.0233(5) 0.0231(5) -0.0022(4) 0.0094(5) 0.0014(4)
C2 0.0338(6) 0.0248(6) 0.0293(6) 0.0044(5) 0.0102(5) 0.0008(5)
C3 0.0279(6) 0.0326(6) 0.0300(6) 0.0057(5) 0.0110(5) -0.0005(5)
C4 0.0244(5) 0.0306(6) 0.0293(6) -0.0009(4) 0.0115(5) -0.0005(5)
C5 0.0365(6) 0.0246(6) 0.0316(6) -0.0016(5) 0.0148(5) -0.0012(5)
C6 0.0410(7) 0.0266(6) 0.0329(6) 0.0070(5) 0.0138(5) -0.0008(5)
C7 0.0308(6) 0.0352(7) 0.0342(7) 0.0075(5) 0.0127(5) -0.0031(5)
C8 0.0268(6) 0.0337(6) 0.0292(6) -0.0010(5) 0.0121(5) -0.0031(5)
C9 0.0250(5) 0.0269(6) 0.0218(5) -0.0038(4) 0.0089(4) -0.0004(4)
C10 0.0278(5) 0.0231(5) 0.0260(5) -0.0037(4) 0.0131(4) 0.0006(4)
C11 0.0267(5) 0.0242(5) 0.0235(5) -0.0010(4) 0.0097(4) -0.0017(4)
C12 0.0247(5) 0.0251(5) 0.0246(5) -0.0009(4) 0.0101(4) -0.0021(4)
C13 0.0255(5) 0.0227(5) 0.0228(5) -0.0007(4) 0.0094(4) 0.0001(4)
C14 0.0227(5) 0.0238(5) 0.0235(5) -0.0017(4) 0.0080(4) -0.0004(4)
C16 0.0265(6) 0.0266(6) 0.0308(6) -0.0050(4) 0.0109(5) -0.0026(5)
C17 0.0275(6) 0.0249(6) 0.0303(6) -0.0007(4) 0.0068(5) -0.0002(4)
C18 0.0399(7) 0.0399(7) 0.0366(7) 0.0043(6) 0.0190(6) 0.0000(5)

loop_
_atom_type_symbol
_atom_type_description
_atom_type_scat_dispersion_real
_atom_type_scat_dispersion_imag
_atom_type_scat_source
C C 0.0033 0.0016 'International Tables Vol C Tables 4.2.6.8 and 6.1.1.4'
H H 0.0000 0.0000 'International Tables Vol C Tables 4.2.6.8 and 6.1.1.4'
O O 0.0106 0.0060 'International Tables Vol C Tables 4.2.6.8 and 6.1.1.4'

loop_
_geom_angle_atom_site_label_1
_geom_angle_atom_site_label_2
_geom_angle_atom_site_label_3
_geom_angle
C1 O1 H1 106.8(12)
C8 O8 H8 104.7(13)
C10 O15 H15 108.6(12)
O1 C1 C2 117.56(11)
O1 C1 C13 122.06(11)
C2 C1 C13 120.36(11)
C3 C2 C1 119.61(11)
C3 C2 H2 120.2
C1 C2 H2 120.2
C2 C3 C4 121.25(11)
C2 C3 H3 119.4
C4 C3 H3 119.4
C14 C4 C3 119.84(11)
C14 C4 H4 120.1
C3 C4 H4 120.1
C6 C5 C11 120.00(12)
C6 C5 H5 120.0
C11 C5 H5 120.0
C7 C6 C5 121.33(12)
C7 C6 H6 119.3
C5 C6 H6 119.3
C6 C7 C8 119.53(12)
C6 C7 H7 120.2
C8 C7 H7 120.2
O8 C8 C7 117.63(11)
O8 C8 C12 122.21(12)
C7 C8 C12 120.15(12)
O9 C9 C13 120.26(10)
O9 C9 C12 120.47(10)
C13 C9 C12 119.13(10)
O15 C10 C11 110.55(9)
O15 C10 C14 110.58(9)
C11 C10 C14 113.17(9)
O15 C10 C16 103.91(9)
C11 C10 C16 110.09(9)
C14 C10 C16 108.11(9)
C5 C11 C12 119.66(11)
C5 C11 C10 119.29(10)
C12 C11 C10 121.03(10)
C11 C12 C8 119.24(11)
C11 C12 C9 120.69(10)
C8 C12 C9 119.69(11)
C14 C13 C1 118.76(10)
C14 C13 C9 120.50(10)
C1 C13 C9 120.67(10)
C4 C14 C13 120.16(11)
C4 C14 C10 118.40(10)
C13 C14 C10 121.27(10)
C17 C16 C10 115.68(10)
C17 C16 H161 108.4
C10 C16 H161 108.4
C17 C16 H162 108.4
C10 C16 H162 108.4
H161 C16 H162 107.4
C18 C17 C16 124.38(12)
C18 C17 H17 117.8
C16 C17 H17 117.8
C17 C18 H181 120.0
C17 C18 H182 120.0
H181 C18 H182 120.0

loop_
_geom_bond_atom_site_label_1
_geom_bond_atom_site_label_2
_geom_bond_site_symmetry_2
_geom_bond_distance
_geom_bond_publ_flag
O1 C1 . 1.3605(14) ?
O1 H1 . 0.925(19) ?
O8 C8 . 1.3465(15) ?
O8 H8 . 1.00(2) ?
O9 C9 . 1.2603(13) ?
O15 C10 . 1.4315(14) ?
O15 H15 . 0.87(2) ?
C1 C2 . 1.3896(17) ?
C1 C13 . 1.4177(16) ?
C2 C3 . 1.3779(18) ?
C2 H2 . 0.9500 ?
C3 C4 . 1.3919(17) ?
C3 H3 . 0.9500 ?
C4 C14 . 1.3877(16) ?
C4 H4 . 0.9500 ?
C5 C6 . 1.3902(18) ?
C5 C11 . 1.3908(17) ?
C5 H5 . 0.9500 ?
C6 C7 . 1.3762(19) ?
C6 H6 . 0.9500 ?
C7 C8 . 1.3937(18) ?
C7 H7 . 0.9500 ?
C8 C12 . 1.4138(16) ?
C9 C13 . 1.4610(16) ?
C9 C12 . 1.4632(17) ?
C10 C11 . 1.5162(16) ?
C10 C14 . 1.5206(16) ?
C10 C16 . 1.5557(16) ?
C11 C12 . 1.4072(16) ?
C13 C14 . 1.4073(15) ?
C16 C17 . 1.4914(17) ?
C16 H161 . 0.9900 ?
C16 H162 . 0.9900 ?
C17 C18 . 1.3152(18) ?
C17 H17 . 0.9500 ?
C18 H181 . 0.9500 ?
C18 H182 . 0.9500 ?

loop_
_geom_hbond_atom_site_label_D
_geom_hbond_atom_site_label_H
_geom_hbond_atom_site_label_A
_geom_hbond_site_symmetry_A
_geom_hbond_distance_DH
_geom_hbond_distance_HA
_geom_hbond_distance_DA
_geom_hbond_angle_DHA
_geom_hbond_publ_flag
O1 H1 O9 . 0.925(19) 1.74(2) 2.5753(13) 148.0(17) yes
O8 H8 O9 . 1.00(2) 1.64(2) 2.5555(14) 149(2) yes
O15 H15 O1 3_655 0.87(2) 2.15(2) 2.9985(13) 166.3(17) yes

loop_
_geom_torsion_atom_site_label_1
_geom_torsion_atom_site_label_2
_geom_torsion_atom_site_label_3
_geom_torsion_atom_site_label_4
_geom_torsion
_geom_torsion_publ_flag
O1 C1 C2 C3 177.53(11) ?
C13 C1 C2 C3 -1.30(18) ?
C1 C2 C3 C4 1.13(19) ?
C2 C3 C4 C14 -0.11(19) ?
C11 C5 C6 C7 2.33(19) ?
C5 C6 C7 C8 -0.8(2) ?
C6 C7 C8 O8 179.26(12) ?
C6 C7 C8 C12 -1.95(19) ?
C6 C5 C11 C12 -1.09(18) ?
C6 C5 C11 C10 -179.79(11) ?
O15 C10 C11 C5 -34.15(14) ?
C14 C10 C11 C5 -158.81(11) ?
C16 C10 C11 C5 80.09(13) ?
O15 C10 C11 C12 147.17(10) ?
C14 C10 C11 C12 22.51(15) yes
C16 C10 C11 C12 -98.59(12) ?
C5 C11 C12 C8 -1.59(17) ?
C10 C11 C12 C8 177.09(10) ?
C5 C11 C12 C9 171.28(11) ?
C10 C11 C12 C9 -10.05(17) yes
O8 C8 C12 C11 -178.15(11) ?
C7 C8 C12 C11 3.12(18) ?
O8 C8 C12 C9 8.92(18) ?
C7 C8 C12 C9 -169.82(11) ?
O9 C9 C12 C11 179.29(10) ?
C13 C9 C12 C11 -4.99(16) yes
O9 C9 C12 C8 -7.88(17) ?
C13 C9 C12 C8 167.84(10) ?
O1 C1 C13 C14 -178.32(10) ?
C2 C1 C13 C14 0.45(17) ?
O1 C1 C13 C9 -1.33(17) ?
C2 C1 C13 C9 177.44(10) ?
O9 C9 C13 C14 -178.49(10) ?
C12 C9 C13 C14 5.78(16) yes
O9 C9 C13 C1 4.56(17) ?
C12 C9 C13 C1 -171.16(10) ?
C3 C4 C14 C13 -0.75(17) ?
C3 C4 C14 C10 174.51(11) ?
C1 C13 C14 C4 0.58(16) ?
C9 C13 C14 C4 -176.42(10) ?
C1 C13 C14 C10 -174.55(11) ?
C9 C13 C14 C10 8.45(16) yes
O15 C10 C14 C4 38.39(14) ?
C11 C10 C14 C4 163.04(10) ?
C16 C10 C14 C4 -74.75(13) ?
O15 C10 C14 C13 -146.40(10) ?
C11 C10 C14 C13 -21.75(15) yes
C16 C10 C14 C13 100.46(12) ?
O15 C10 C16 C17 -171.40(10) ?
C11 C10 C16 C17 70.20(13) ?
C14 C10 C16 C17 -53.88(13) ?
C10 C16 C17 C18 -127.90(13) ?

loop_
_cod_related_entry_id
_cod_related_entry_database
_cod_related_entry_code
1 ChemSpider 355072
